data_4106409
loop_
_publ_author_name
'Bishwajit Paul'
'Glenn L. Butterfoss'
'Mikki G. Boswell'
'P. Douglas Renfrew'
'Fanny G. Yeung'
'Neel H. Shah'
'Christian Wolf'
'Richard Bonneau'
'Kent Kirshenbaum'

_publ_section_title
;
 Peptoid Atropisomers
;
_journal_name_full 'Journal of the American Chemical Society'
_journal_page_first 10910
_journal_page_last 10919
_journal_paper_doi 10.1021/ja2028684
_journal_volume 133
_journal_year 2011
_chemical_formula_moiety 'C18 H17 I N2 O4'
_chemical_formula_sum 'C18 H17 I N2 O4'
_chemical_formula_weight 452.24
_chemical_name_systematic
; 
 ? 
;
_space_group_IT_number 2
_symmetry_cell_setting triclinic
_symmetry_space_group_name_Hall '-P 1'
_symmetry_space_group_name_H-M 'P -1'
_atom_sites_solution_hydrogens geom
_atom_sites_solution_primary direct
_atom_sites_solution_secondary difmap
_audit_creation_method SHELXL-97
_cell_angle_alpha 93.2104(10)
_cell_angle_beta 94.7131(10)
_cell_angle_gamma 97.9838(5)
_cell_formula_units_Z 2
_cell_length_a 7.9952(2)
_cell_length_b 8.7279(3)
_cell_length_c 12.7150(10)
_cell_measurement_reflns_used 9954
_cell_measurement_temperature 100(2)
_cell_measurement_theta_max 28.27
_cell_measurement_theta_min 2.58
_cell_volume 873.65(8)
_computing_cell_refinement 'Bruker SAINT'
_computing_data_collection 'Bruker APEX2'
_computing_data_reduction 'Bruker SAINT'
_computing_molecular_graphics 'Bruker SHELXTL'
_computing_publication_material 'Bruker SHELXTL'
_computing_structure_refinement 'SHELXL-97 (Sheldrick, 2008)'
_computing_structure_solution 'SHELXS-97 (Sheldrick, 2008)'
_diffrn_ambient_temperature 100(2)
_diffrn_measured_fraction_theta_full 0.997
_diffrn_measured_fraction_theta_max 0.997
_diffrn_measurement_device_type 'Bruker APEX-II CCD'
_diffrn_measurement_method '\f and \w scans'
_diffrn_radiation_monochromator graphite
_diffrn_radiation_source 'fine-focus sealed tube'
_diffrn_radiation_type MoK\a
_diffrn_radiation_wavelength 0.71073
_diffrn_reflns_av_R_equivalents 0.0250
_diffrn_reflns_av_sigmaI/netI 0.0209
_diffrn_reflns_limit_h_max 10
_diffrn_reflns_limit_h_min -10
_diffrn_reflns_limit_k_max 11
_diffrn_reflns_limit_k_min -11
_diffrn_reflns_limit_l_max 16
_diffrn_reflns_limit_l_min -16
_diffrn_reflns_number 17588
_diffrn_reflns_theta_full 28.30
_diffrn_reflns_theta_max 28.30
_diffrn_reflns_theta_min 1.61
_exptl_absorpt_coefficient_mu 1.858
_exptl_absorpt_correction_T_max 0.6300
_exptl_absorpt_correction_T_min 0.5724
_exptl_absorpt_correction_type multi-scan
_exptl_absorpt_process_details SADABS
_exptl_crystal_colour colorless
_exptl_crystal_density_diffrn 1.719
_exptl_crystal_description block
_exptl_crystal_F_000 448
_exptl_crystal_size_max 0.34
_exptl_crystal_size_mid 0.30
_exptl_crystal_size_min 0.27
_refine_diff_density_max 0.509
_refine_diff_density_min -0.346
_refine_diff_density_rms 0.066
_refine_ls_extinction_method none
_refine_ls_goodness_of_fit_ref 1.062
_refine_ls_hydrogen_treatment constr
_refine_ls_matrix_type full
_refine_ls_number_parameters 220
_refine_ls_number_reflns 4340
_refine_ls_number_restraints 9
_refine_ls_restrained_S_all 1.067
_refine_ls_R_factor_all 0.0194
_refine_ls_R_factor_gt 0.0180
_refine_ls_shift/su_max 0.002
_refine_ls_shift/su_mean 0.000
_refine_ls_structure_factor_coef Fsqd
_refine_ls_weighting_details 'calc w=1/[\s^2^(Fo^2^)+(0.0145P)^2^+0.7046P] where P=(Fo^2^+2Fc^2^)/3'
_refine_ls_weighting_scheme calc
_refine_ls_wR_factor_gt 0.0426
_refine_ls_wR_factor_ref 0.0432
_reflns_number_gt 4136
_reflns_number_total 4340
_reflns_threshold_expression >2sigma(I)
_cod_data_source_file ja2028684_si_005.cif
_cod_data_source_block 10ktk6h
_cod_database_code 4106409

loop_
_symmetry_equiv_pos_as_xyz
'x, y, z'
'-x, -y, -z'

loop_
_atom_site_label
_atom_site_type_symbol
_atom_site_fract_x
_atom_site_fract_y
_atom_site_fract_z
_atom_site_U_iso_or_equiv
_atom_site_adp_type
_atom_site_occupancy
_atom_site_symmetry_multiplicity
_atom_site_calc_flag
_atom_site_refinement_flags
_atom_site_disorder_assembly
_atom_site_disorder_group
I1 I 0.261472(14) 0.899434(12) 0.592485(9) 0.01639(4) Uani 0.9802(4) 1 d P A -1
C1 C 0.0859(2) 0.75862(19) 0.48444(13) 0.0141(3) Uani 0.9802(4) 1 d P A -1
C2 C 0.1262(2) 0.72283(18) 0.38187(13) 0.0132(3) Uani 0.9802(4) 1 d P A -1
C3 C 0.0101(2) 0.6256(2) 0.31203(15) 0.0156(3) Uani 0.9802(4) 1 d P A -1
H3 H 0.0371 0.6020 0.2421 0.019 Uiso 0.9802(4) 1 calc PR A -1
C4 C -0.1458(2) 0.5628(2) 0.34413(14) 0.0169(3) Uani 0.9802(4) 1 d P A -1
H4 H -0.2247 0.4959 0.2964 0.020 Uiso 0.9802(4) 1 calc PR A -1
C5 C -0.1856(2) 0.59823(19) 0.44580(14) 0.0157(3) Uani 0.9802(4) 1 d P A -1
H5 H -0.2920 0.5554 0.4677 0.019 Uiso 0.9802(4) 1 calc PR A -1
C6 C -0.0707(2) 0.69602(19) 0.51599(14) 0.0156(3) Uani 0.9802(4) 1 d P A -1
H6 H -0.0989 0.7202 0.5855 0.019 Uiso 0.9802(4) 1 calc PR A -1
I1' I -0.0425(8) 0.5705(7) 0.2879(4) 0.01639(4) Uani 0.0198(4) 1 d PD A -2
C1' C 0.01791(12) 0.70151(15) 0.42959(7) 0.0141(3) Uani 0.0198(4) 1 d PGD A -2
C2' C 0.17912(13) 0.78642(12) 0.43387(5) 0.0132(3) Uani 0.0198(4) 1 d PGD A -2
C3' C 0.24300(17) 0.88241(13) 0.52320(5) 0.0156(3) Uani 0.0198(4) 1 d PGD A -2
H3' H 0.3532 0.9404 0.5261 0.019 Uiso 0.0198(4) 1 calc PR A -2
C4' C 0.1457(2) 0.89349(18) 0.60826(6) 0.0169(3) Uani 0.0198(4) 1 d PGD A -2
H4' H 0.1893 0.9591 0.6693 0.020 Uiso 0.0198(4) 1 calc PR A -2
C5' C -0.01554(19) 0.8086(2) 0.60398(8) 0.0157(3) Uani 0.0198(4) 1 d PGD A -2
H5' H -0.0821 0.8162 0.6621 0.019 Uiso 0.0198(4) 1 calc PR A -2
C6' C -0.07942(16) 0.71259(19) 0.51465(8) 0.0156(3) Uani 0.0198(4) 1 d PGD A -2
H6' H -0.1896 0.6546 0.5117 0.019 Uiso 0.0198(4) 1 calc PR A -2
O1 O 0.45607(11) 0.93866(7) 0.25316(6) 0.0177(2) Uani 1 1 d G . .
O2 O 0.43208(13) 0.41676(8) 0.35300(6) 0.0186(2) Uani 1 1 d G A .
O3 O 0.14350(13) 0.60757(10) -0.09456(5) 0.0202(3) Uani 1 1 d G A .
O4 O 0.22176(8) 0.71519(7) 0.06906(4) 0.0218(3) Uani 1 1 d G A .
N1 N 0.28973(10) 0.77966(8) 0.34875(4) 0.0134(3) Uani 1 1 d GD . .
N2 N 0.38033(8) 0.54935(6) 0.20570(5) 0.0153(3) Uani 1 1 d G A .
H2 H 0.3705 0.6432 0.1863 0.018 Uiso 1 1 calc R . .
C7 C 0.3179(2) 0.90321(18) 0.28753(13) 0.0148(3) Uani 1 1 d . A .
C8 C 0.1717(2) 0.9915(2) 0.26387(16) 0.0232(4) Uani 1 1 d . . .
H8A H 0.2150 1.1014 0.2592 0.035 Uiso 1 1 calc R A .
H8B H 0.0957 0.9808 0.3205 0.035 Uiso 1 1 calc R . .
H8C H 0.1092 0.9498 0.1965 0.035 Uiso 1 1 calc R . .
C9 C 0.4265(2) 0.69056(18) 0.37711(13) 0.0142(3) Uani 1 1 d . A .
H9A H 0.4260 0.6699 0.4529 0.017 Uiso 1 1 calc R . .
H9B H 0.5364 0.7536 0.3675 0.017 Uiso 1 1 calc R . .
C10 C 0.41226(19) 0.53656(19) 0.31166(13) 0.0134(3) Uani 1 1 d . . .
C11 C 0.3611(2) 0.43197(19) 0.12361(13) 0.0142(3) Uani 1 1 d . . .
C12 C 0.2837(2) 0.45899(19) 0.02346(13) 0.0150(3) Uani 1 1 d . A .
C13 C 0.2723(2) 0.3439(2) -0.05947(14) 0.0184(3) Uani 1 1 d . . .
H13 H 0.2225 0.3622 -0.1272 0.022 Uiso 1 1 calc R A .
C14 C 0.3316(2) 0.2049(2) -0.04484(14) 0.0209(4) Uani 1 1 d . A .
H14 H 0.3233 0.1285 -0.1019 0.025 Uiso 1 1 calc R . .
C15 C 0.4039(2) 0.1780(2) 0.05464(14) 0.0195(3) Uani 1 1 d . . .
H15 H 0.4426 0.0815 0.0656 0.023 Uiso 1 1 calc R A .
C16 C 0.4202(2) 0.29028(19) 0.13783(14) 0.0165(3) Uani 1 1 d . A .
H16 H 0.4718 0.2709 0.2049 0.020 Uiso 1 1 calc R . .
C17 C 0.2156(2) 0.60633(19) 0.00458(13) 0.0151(3) Uani 1 1 d . . .
C18 C 0.0842(2) 0.7513(2) -0.12076(15) 0.0231(4) Uani 1 1 d . . .
H18A H -0.0001 0.7750 -0.0728 0.035 Uiso 1 1 calc R A .
H18B H 0.0324 0.7408 -0.1939 0.035 Uiso 1 1 calc R . .
H18C H 0.1801 0.8355 -0.1133 0.035 Uiso 1 1 calc R . .

loop_
_atom_site_aniso_label
_atom_site_aniso_U_11
_atom_site_aniso_U_22
_atom_site_aniso_U_33
_atom_site_aniso_U_23
_atom_site_aniso_U_13
_atom_site_aniso_U_12
I1 0.01675(6) 0.01680(6) 0.01476(6) -0.00253(4) 0.00197(4) 0.00052(4)
C1 0.0142(7) 0.0133(7) 0.0149(8) 0.0010(6) 0.0000(6) 0.0034(6)
C2 0.0132(7) 0.0132(7) 0.0142(8) 0.0030(6) 0.0022(6) 0.0034(6)
C3 0.0155(8) 0.0159(8) 0.0149(8) 0.0004(7) 0.0009(7) 0.0012(7)
C4 0.0139(8) 0.0181(8) 0.0180(8) 0.0022(6) -0.0029(6) 0.0020(6)
C5 0.0124(7) 0.0177(8) 0.0181(8) 0.0065(6) 0.0019(6) 0.0031(6)
C6 0.0166(8) 0.0170(8) 0.0147(8) 0.0040(6) 0.0035(6) 0.0061(6)
I1' 0.01675(6) 0.01680(6) 0.01476(6) -0.00253(4) 0.00197(4) 0.00052(4)
C1' 0.0142(7) 0.0133(7) 0.0149(8) 0.0010(6) 0.0000(6) 0.0034(6)
C2' 0.0132(7) 0.0132(7) 0.0142(8) 0.0030(6) 0.0022(6) 0.0034(6)
C3' 0.0155(8) 0.0159(8) 0.0149(8) 0.0004(7) 0.0009(7) 0.0012(7)
C4' 0.0139(8) 0.0181(8) 0.0180(8) 0.0022(6) -0.0029(6) 0.0020(6)
C5' 0.0124(7) 0.0177(8) 0.0181(8) 0.0065(6) 0.0019(6) 0.0031(6)
C6' 0.0166(8) 0.0170(8) 0.0147(8) 0.0040(6) 0.0035(6) 0.0061(6)
O1 0.0170(6) 0.0202(6) 0.0159(6) 0.0034(5) 0.0039(5) 0.0009(5)
O2 0.0248(6) 0.0161(6) 0.0162(6) 0.0039(5) 0.0029(5) 0.0057(5)
O3 0.0256(6) 0.0197(6) 0.0157(6) 0.0025(5) -0.0032(5) 0.0069(5)
O4 0.0299(7) 0.0189(6) 0.0173(6) -0.0003(5) -0.0021(5) 0.0086(5)
N1 0.0118(6) 0.0143(6) 0.0149(7) 0.0020(5) 0.0033(5) 0.0031(5)
N2 0.0218(7) 0.0123(6) 0.0127(7) 0.0011(5) 0.0014(5) 0.0054(5)
C7 0.0178(8) 0.0136(7) 0.0127(7) -0.0009(6) 0.0009(6) 0.0018(6)
C8 0.0244(9) 0.0211(9) 0.0279(10) 0.0086(7) 0.0077(7) 0.0104(7)
C9 0.0130(7) 0.0153(7) 0.0144(8) 0.0011(6) 0.0000(6) 0.0030(6)
C10 0.0100(7) 0.0166(7) 0.0142(7) 0.0024(6) 0.0025(6) 0.0020(6)
C11 0.0149(7) 0.0150(7) 0.0130(7) 0.0012(6) 0.0034(6) 0.0018(6)
C12 0.0144(7) 0.0150(7) 0.0158(8) 0.0014(6) 0.0027(6) 0.0016(6)
C13 0.0208(8) 0.0204(8) 0.0138(8) 0.0011(6) 0.0024(6) 0.0018(7)
C14 0.0265(9) 0.0192(8) 0.0177(8) -0.0019(7) 0.0051(7) 0.0046(7)
C15 0.0234(9) 0.0161(8) 0.0211(9) 0.0026(7) 0.0068(7) 0.0073(7)
C16 0.0172(8) 0.0181(8) 0.0156(8) 0.0034(6) 0.0034(6) 0.0052(6)
C17 0.0145(7) 0.0180(8) 0.0131(7) 0.0032(6) 0.0020(6) 0.0015(6)
C18 0.0278(9) 0.0227(9) 0.0204(9) 0.0070(7) -0.0014(7) 0.0083(7)

loop_
_atom_type_symbol
_atom_type_description
_atom_type_scat_dispersion_real
_atom_type_scat_dispersion_imag
_atom_type_scat_source
C C 0.0033 0.0016 'International Tables Vol C Tables 4.2.6.8 and 6.1.1.4'
H H 0.0000 0.0000 'International Tables Vol C Tables 4.2.6.8 and 6.1.1.4'
I I -0.4742 1.8119 'International Tables Vol C Tables 4.2.6.8 and 6.1.1.4'
N N 0.0061 0.0033 'International Tables Vol C Tables 4.2.6.8 and 6.1.1.4'
O O 0.0106 0.0060 'International Tables Vol C Tables 4.2.6.8 and 6.1.1.4'

loop_
_geom_angle_atom_site_label_1
_geom_angle_atom_site_label_2
_geom_angle_atom_site_label_3
_geom_angle
C6 C1 C2 119.63(15)
C6 C1 I1 119.75(12)
C2 C1 I1 120.59(12)
C3 C2 C1 119.89(15)
C3 C2 N1 119.20(14)
C1 C2 N1 120.85(14)
C2 C3 C4 120.23(16)
C2 C3 H3 119.9
C4 C3 H3 119.9
C5 C4 C3 119.84(17)
C5 C4 H4 120.1
C3 C4 H4 120.1
C4 C5 C6 120.34(15)
C4 C5 H5 119.8
C6 C5 H5 119.8
C5 C6 C1 120.06(16)
C5 C6 H6 120.0
C1 C6 H6 120.0
C2' C1' C6' 120.0
C2' C1' I1' 111.31(18)
C6' C1' I1' 128.69(18)
C3' C2' C1' 120.0
C3' C2' N1 116.7
C1' C2' N1 123.3
C2' C3' C4' 120.0
C2' C3' H3' 120.0
C4' C3' H3' 120.0
C5' C4' C3' 120.0
C5' C4' H4' 120.0
C3' C4' H4' 120.0
C4' C5' C6' 120.0
C4' C5' H5' 120.0
C6' C5' H5' 120.0
C5' C6' C1' 120.0
C5' C6' H6' 120.0
C1' C6' H6' 120.0
C17 O3 C18 115.32(12)
C7 N1 C2 123.41(11)
C7 N1 C2' 119.64(8)
C7 N1 C9 120.17(11)
C2 N1 C9 116.25(10)
C2' N1 C9 110.71(7)
C10 N2 C11 128.30(10)
C10 N2 H2 115.9
C11 N2 H2 115.9
O1 C7 N1 121.00(14)
O1 C7 C8 122.01(14)
N1 C7 C8 116.99(13)
C7 C8 H8A 109.5
C7 C8 H8B 109.5
H8A C8 H8B 109.5
C7 C8 H8C 109.5
H8A C8 H8C 109.5
H8B C8 H8C 109.5
N1 C9 C10 113.30(12)
N1 C9 H9A 108.9
C10 C9 H9A 108.9
N1 C9 H9B 108.9
C10 C9 H9B 108.9
H9A C9 H9B 107.7
O2 C10 N2 125.17(14)
O2 C10 C9 121.38(14)
N2 C10 C9 113.43(12)
C16 C11 N2 121.50(14)
C16 C11 C12 119.24(15)
N2 C11 C12 119.24(14)
C13 C12 C11 118.85(15)
C13 C12 C17 119.69(15)
C11 C12 C17 121.46(15)
C14 C13 C12 121.48(16)
C14 C13 H13 119.3
C12 C13 H13 119.3
C13 C14 C15 119.24(16)
C13 C14 H14 120.4
C15 C14 H14 120.4
C16 C15 C14 120.79(16)
C16 C15 H15 119.6
C14 C15 H15 119.6
C15 C16 C11 120.37(16)
C15 C16 H16 119.8
C11 C16 H16 119.8
O4 C17 O3 122.06(14)
O4 C17 C12 125.68(14)
O3 C17 C12 112.26(14)
O3 C18 H18A 109.5
O3 C18 H18B 109.5
H18A C18 H18B 109.5
O3 C18 H18C 109.5
H18A C18 H18C 109.5
H18B C18 H18C 109.5

loop_
_geom_bond_atom_site_label_1
_geom_bond_atom_site_label_2
_geom_bond_distance
I1 C1 2.0937(17)
C1 C6 1.394(2)
C1 C2 1.398(2)
C2 C3 1.390(3)
C2 N1 1.4376(17)
C3 C4 1.393(2)
C3 H3 0.9500
C4 C5 1.385(2)
C4 H4 0.9500
C5 C6 1.390(2)
C5 H5 0.9500
C6 H6 0.9500
I1' C1' 2.063(6)
C1' C2' 1.3900
C1' C6' 1.3900
C2' C3' 1.3900
C2' N1 1.4565
C3' C4' 1.3900
C3' H3' 0.9500
C4' C5' 1.3900
C4' H4' 0.9500
C5' C6' 1.3900
C5' H5' 0.9500
C6' H6' 0.9500
O1 C7 1.2278(18)
O2 C10 1.2201(17)
O3 C17 1.3436(17)
O3 C18 1.4478(19)
O4 C17 1.2128(18)
N1 C7 1.3692(17)
N1 C9 1.4606(17)
N2 C10 1.3641(17)
N2 C11 1.4046(17)
N2 H2 0.8800
C7 C8 1.506(2)
C8 H8A 0.9800
C8 H8B 0.9800
C8 H8C 0.9800
C9 C10 1.526(2)
C9 H9A 0.9900
C9 H9B 0.9900
C11 C16 1.400(2)
C11 C12 1.416(2)
C12 C13 1.403(2)
C12 C17 1.488(2)
C13 C14 1.379(2)
C13 H13 0.9500
C14 C15 1.393(3)
C14 H14 0.9500
C15 C16 1.387(2)
C15 H15 0.9500
C16 H16 0.9500
C18 H18A 0.9800
C18 H18B 0.9800
C18 H18C 0.9800
